data_4118162
loop_
_publ_author_name
'Henning Arp'
'Judith Baumgartner'
'Christoph Marschner'
'Patrick Zark'
'Thomas M\"uller'

_publ_section_title
;
 Coordination Chemistry of Cyclic Disilylated Stannylenes and Plumbylenes
 to Group 4 Metallocenes
;
_journal_name_full 'Journal of the American Chemical Society'
_journal_page_first 10864
_journal_page_last 10875
_journal_paper_doi 10.1021/ja301547x
_journal_volume 134
_journal_year 2012
_chemical_formula_sum 'C32 H73 P Si8 Sn Zr'
_chemical_formula_weight 923.50
_chemical_name_systematic
;
 ?
;
_space_group_IT_number 2
_symmetry_cell_setting triclinic
_symmetry_space_group_name_Hall '-P 1'
_symmetry_space_group_name_H-M 'P -1'
_atom_sites_solution_hydrogens geom
_atom_sites_solution_primary direct
_atom_sites_solution_secondary difmap
_audit_creation_method SHELXL-97
_cell_angle_alpha 84.07(3)
_cell_angle_beta 84.17(3)
_cell_angle_gamma 66.45(3)
_cell_formula_units_Z 2
_cell_length_a 11.970(2)
_cell_length_b 12.369(3)
_cell_length_c 19.643(4)
_cell_measurement_reflns_used 5772
_cell_measurement_temperature 118(2)
_cell_measurement_theta_max 52.053
_cell_measurement_theta_min 5.301
_cell_volume 2646.0(11)
_computing_cell_refinement 'Bruker XSCANS'
_computing_data_collection 'Bruker XSCANS'
_computing_data_reduction 'Bruker SHELXTL'
_computing_molecular_graphics 'Bruker SHELXTL'
_computing_publication_material 'Bruker SHELXTL'
_computing_structure_refinement 'SHELXL-97 (Sheldrick, 1997)'
_computing_structure_solution 'SHELXS-97 (Sheldrick, 1990)'
_diffrn_ambient_temperature 118(2)
_diffrn_measured_fraction_theta_full 0.984
_diffrn_measured_fraction_theta_max 0.984
_diffrn_measurement_device_type 'SMART APEX'
_diffrn_measurement_method '\w scans'
_diffrn_radiation_monochromator graphite
_diffrn_radiation_source 'fine-focus sealed tube'
_diffrn_radiation_type MoK\a
_diffrn_radiation_wavelength 0.71073
_diffrn_reflns_av_R_equivalents 0.0425
_diffrn_reflns_av_sigmaI/netI 0.0748
_diffrn_reflns_limit_h_max 14
_diffrn_reflns_limit_h_min -14
_diffrn_reflns_limit_k_max 15
_diffrn_reflns_limit_k_min -15
_diffrn_reflns_limit_l_max 24
_diffrn_reflns_limit_l_min -24
_diffrn_reflns_number 21156
_diffrn_reflns_theta_full 26.37
_diffrn_reflns_theta_max 26.37
_diffrn_reflns_theta_min 1.86
_exptl_absorpt_coefficient_mu 0.898
_exptl_absorpt_correction_T_max 0.8408
_exptl_absorpt_correction_T_min 0.7265
_exptl_absorpt_correction_type multi-scan
_exptl_absorpt_process_details SADABS
_exptl_crystal_colour red
_exptl_crystal_density_diffrn 1.159
_exptl_crystal_description blocks
_exptl_crystal_F_000 964
_exptl_crystal_size_max 0.38
_exptl_crystal_size_mid 0.22
_exptl_crystal_size_min 0.20
_refine_diff_density_max 1.597
_refine_diff_density_min -1.069
_refine_diff_density_rms 0.122
_refine_ls_extinction_method none
_refine_ls_goodness_of_fit_ref 1.025
_refine_ls_hydrogen_treatment constr
_refine_ls_matrix_type full
_refine_ls_number_parameters 407
_refine_ls_number_reflns 10660
_refine_ls_number_restraints 0
_refine_ls_restrained_S_all 1.025
_refine_ls_R_factor_all 0.0760
_refine_ls_R_factor_gt 0.0567
_refine_ls_shift/su_max 0.001
_refine_ls_shift/su_mean 0.000
_refine_ls_structure_factor_coef Fsqd
_refine_ls_weighting_details 'calc w=1/[\s^2^(Fo^2^)+(0.0669P)^2^+0.0000P] where P=(Fo^2^+2Fc^2^)/3'
_refine_ls_weighting_scheme calc
_refine_ls_wR_factor_gt 0.1245
_refine_ls_wR_factor_ref 0.1315
_reflns_number_gt 8215
_reflns_number_total 10660
_reflns_threshold_expression >2sigma(I)
_cod_data_source_file ja301547x_si_002_2.cif
_cod_data_source_block 6_756j
_cod_original_cell_volume 2645.9(9)
_cod_database_code 4118162

loop_
_symmetry_equiv_pos_as_xyz
'x, y, z'
'-x, -y, -z'

loop_
_atom_site_label
_atom_site_type_symbol
_atom_site_fract_x
_atom_site_fract_y
_atom_site_fract_z
_atom_site_U_iso_or_equiv
_atom_site_adp_type
_atom_site_occupancy
_atom_site_symmetry_multiplicity
_atom_site_calc_flag
_atom_site_refinement_flags
Zr1 Zr 0.71392(4) 0.76133(4) 0.41426(2) 0.02112(12) Uani 1 1 d .
P1 P 0.79289(13) 0.55887(13) 0.34832(10) 0.0447(4) Uani 1 1 d .
Sn1 Sn 0.81001(3) 0.86894(3) 0.305340(16) 0.01954(10) Uani 1 1 d .
Si1 Si 1.03518(11) 0.85527(12) 0.27604(7) 0.0217(3) Uani 1 1 d .
Si2 Si 1.03005(12) 0.93758(13) 0.16190(7) 0.0278(3) Uani 1 1 d .
Si3 Si 0.84505(12) 1.10296(12) 0.15912(7) 0.0256(3) Uani 1 1 d .
Si4 Si 0.69734(12) 1.03608(12) 0.21218(7) 0.0234(3) Uani 1 1 d .
Si5 Si 1.19993(12) 0.66919(12) 0.27059(8) 0.0277(3) Uani 1 1 d .
Si6 Si 1.08773(12) 0.96166(12) 0.35108(7) 0.0257(3) Uani 1 1 d .
Si7 Si 0.60702(14) 0.99023(15) 0.12415(8) 0.0350(4) Uani 1 1 d .
Si8 Si 0.54531(13) 1.20369(12) 0.26033(8) 0.0295(3) Uani 1 1 d .
C1 C 0.8598(5) 0.6223(5) 0.4960(3) 0.0319(12) Uani 1 1 d .
H1 H 0.8809 0.5400 0.4941 0.038 Uiso 1 1 calc R
C2 C 0.7621(5) 0.6995(5) 0.5363(3) 0.0356(13) Uani 1 1 d .
H2 H 0.7055 0.6788 0.5665 0.043 Uiso 1 1 calc R
C3 C 0.7636(5) 0.8125(5) 0.5240(3) 0.0326(12) Uani 1 1 d .
H3 H 0.7072 0.8822 0.5438 0.039 Uiso 1 1 calc R
C4 C 0.8628(5) 0.8050(5) 0.4770(3) 0.0301(12) Uani 1 1 d .
H4 H 0.8861 0.8684 0.4604 0.036 Uiso 1 1 calc R
C5 C 0.9207(4) 0.6889(4) 0.4592(3) 0.0284(11) Uani 1 1 d .
H5 H 0.9896 0.6593 0.4276 0.034 Uiso 1 1 calc R
C6 C 0.5287(4) 0.8535(5) 0.3459(3) 0.0321(12) Uani 1 1 d .
H6 H 0.5394 0.8688 0.2978 0.039 Uiso 1 1 calc R
C7 C 0.5216(4) 0.7507(5) 0.3793(3) 0.0392(14) Uani 1 1 d .
H7 H 0.5252 0.6841 0.3577 0.047 Uiso 1 1 calc R
C8 C 0.5084(5) 0.7626(5) 0.4497(3) 0.0406(15) Uani 1 1 d .
H8 H 0.5030 0.7051 0.4844 0.049 Uiso 1 1 calc R
C9 C 0.5043(4) 0.8739(5) 0.4604(3) 0.0310(12) Uani 1 1 d .
H9 H 0.4946 0.9056 0.5036 0.037 Uiso 1 1 calc R
C10 C 0.5168(4) 0.9301(4) 0.3972(3) 0.0301(12) Uani 1 1 d .
H10 H 0.5173 1.0070 0.3897 0.036 Uiso 1 1 calc R
C11 C 1.0292(6) 0.8281(5) 0.1023(3) 0.0453(15) Uani 1 1 d .
H11A H 0.9949 0.8701 0.0593 0.068 Uiso 1 1 calc R
H11B H 0.9792 0.7860 0.1238 0.068 Uiso 1 1 calc R
H11C H 1.1129 0.7713 0.0926 0.068 Uiso 1 1 calc R
C12 C 1.1590(5) 0.9841(6) 0.1280(3) 0.0468(16) Uani 1 1 d .
H12A H 1.2362 0.9144 0.1269 0.070 Uiso 1 1 calc R
H12B H 1.1641 1.0402 0.1581 0.070 Uiso 1 1 calc R
H12C H 1.1436 1.0217 0.0816 0.070 Uiso 1 1 calc R
C13 C 0.8640(5) 1.2177(5) 0.2074(3) 0.0375(13) Uani 1 1 d .
H13A H 0.9415 1.2244 0.1917 0.056 Uiso 1 1 calc R
H13B H 0.8640 1.1942 0.2566 0.056 Uiso 1 1 calc R
H13C H 0.7963 1.2941 0.1990 0.056 Uiso 1 1 calc R
C14 C 0.8124(5) 1.1726(5) 0.0693(3) 0.0387(14) Uani 1 1 d .
H14A H 0.7315 1.2375 0.0700 0.058 Uiso 1 1 calc R
H14B H 0.8142 1.1131 0.0395 0.058 Uiso 1 1 calc R
H14C H 0.8744 1.2034 0.0520 0.058 Uiso 1 1 calc R
C15 C 1.2355(5) 0.5748(5) 0.3538(3) 0.0417(14) Uani 1 1 d .
H15A H 1.1772 0.5371 0.3642 0.063 Uiso 1 1 calc R
H15B H 1.2293 0.6245 0.3909 0.063 Uiso 1 1 calc R
H15C H 1.3186 0.5139 0.3495 0.063 Uiso 1 1 calc R
C16 C 1.1809(5) 0.5734(5) 0.2074(3) 0.0424(14) Uani 1 1 d .
H16A H 1.2149 0.5898 0.1619 0.064 Uiso 1 1 calc R
H16B H 1.0940 0.5907 0.2053 0.064 Uiso 1 1 calc R
H16C H 1.2241 0.4899 0.2223 0.064 Uiso 1 1 calc R
C17 C 1.3409(5) 0.6980(5) 0.2420(3) 0.0378(13) Uani 1 1 d .
H17A H 1.4126 0.6231 0.2430 0.057 Uiso 1 1 calc R
H17B H 1.3499 0.7510 0.2728 0.057 Uiso 1 1 calc R
H17C H 1.3335 0.7350 0.1951 0.057 Uiso 1 1 calc R
C18 C 0.9498(5) 1.0778(5) 0.3928(3) 0.0331(12) Uani 1 1 d .
H18A H 0.8936 1.0420 0.4136 0.050 Uiso 1 1 calc R
H18B H 0.9085 1.1404 0.3582 0.050 Uiso 1 1 calc R
H18C H 0.9753 1.1115 0.4283 0.050 Uiso 1 1 calc R
C19 C 1.1756(5) 0.8618(5) 0.4220(3) 0.0374(13) Uani 1 1 d .
H19A H 1.1865 0.9092 0.4558 0.056 Uiso 1 1 calc R
H19B H 1.2557 0.8087 0.4034 0.056 Uiso 1 1 calc R
H19C H 1.1308 0.8150 0.4441 0.056 Uiso 1 1 calc R
C20 C 1.1858(5) 1.0376(5) 0.3071(3) 0.0348(13) Uani 1 1 d .
H20A H 1.2090 1.0766 0.3409 0.052 Uiso 1 1 calc R
H20B H 1.1403 1.0967 0.2720 0.052 Uiso 1 1 calc R
H20C H 1.2596 0.9791 0.2854 0.052 Uiso 1 1 calc R
C21 C 0.7242(6) 0.8874(6) 0.0633(3) 0.0561(18) Uani 1 1 d .
H21A H 0.6829 0.8728 0.0268 0.084 Uiso 1 1 calc R
H21B H 0.7702 0.8123 0.0885 0.084 Uiso 1 1 calc R
H21C H 0.7804 0.9236 0.0431 0.084 Uiso 1 1 calc R
C22 C 0.5002(5) 0.9168(6) 0.1569(3) 0.0436(15) Uani 1 1 d .
H22A H 0.4404 0.9645 0.1912 0.065 Uiso 1 1 calc R
H22B H 0.5468 0.8380 0.1780 0.065 Uiso 1 1 calc R
H22C H 0.4576 0.9094 0.1187 0.065 Uiso 1 1 calc R
C23 C 0.5177(6) 1.1293(6) 0.0730(3) 0.0568(18) Uani 1 1 d .
H23A H 0.4888 1.1095 0.0329 0.085 Uiso 1 1 calc R
H23B H 0.5700 1.1723 0.0576 0.085 Uiso 1 1 calc R
H23C H 0.4475 1.1790 0.1015 0.085 Uiso 1 1 calc R
C24 C 0.3896(4) 1.1971(5) 0.2725(3) 0.0375(13) Uani 1 1 d .
H24A H 0.3309 1.2692 0.2925 0.056 Uiso 1 1 calc R
H24B H 0.3937 1.1282 0.3034 0.056 Uiso 1 1 calc R
H24C H 0.3634 1.1903 0.2280 0.056 Uiso 1 1 calc R
C25 C 0.5876(5) 1.2272(5) 0.3457(3) 0.0402(14) Uani 1 1 d .
H25A H 0.5192 1.2919 0.3669 0.060 Uiso 1 1 calc R
H25B H 0.6595 1.2472 0.3390 0.060 Uiso 1 1 calc R
H25C H 0.6062 1.1546 0.3757 0.060 Uiso 1 1 calc R
C26 C 0.5237(5) 1.3416(5) 0.2032(3) 0.0461(16) Uani 1 1 d .
H26A H 0.5059 1.3310 0.1574 0.069 Uiso 1 1 calc R
H26B H 0.5985 1.3568 0.2001 0.069 Uiso 1 1 calc R
H26C H 0.4556 1.4088 0.2225 0.069 Uiso 1 1 calc R
C27 C 0.7484(6) 0.5696(7) 0.2561(5) 0.083(3) Uani 1 1 d .
H27A H 0.7575 0.4900 0.2453 0.099 Uiso 1 1 calc R
H27B H 0.6607 0.6217 0.2544 0.099 Uiso 1 1 calc R
C28 C 0.8176(9) 0.6143(8) 0.2009(5) 0.095(3) Uani 1 1 d .
H28A H 0.8051 0.6954 0.2088 0.143 Uiso 1 1 calc R
H28B H 0.7883 0.6133 0.1563 0.143 Uiso 1 1 calc R
H28C H 0.9048 0.5637 0.2014 0.143 Uiso 1 1 calc R
C29 C 0.9598(5) 0.4842(5) 0.3396(3) 0.0353(13) Uani 1 1 d .
H29A H 0.9918 0.5385 0.3120 0.042 Uiso 1 1 calc R
H29B H 0.9905 0.4724 0.3859 0.042 Uiso 1 1 calc R
C30 C 1.0150(6) 0.3654(5) 0.3075(4) 0.0562(19) Uani 1 1 d .
H30A H 0.9919 0.3074 0.3368 0.084 Uiso 1 1 calc R
H30B H 1.1042 0.3382 0.3032 0.084 Uiso 1 1 calc R
H30C H 0.9843 0.3742 0.2620 0.084 Uiso 1 1 calc R
C31 C 0.7410(8) 0.4449(7) 0.3816(6) 0.108(4) Uani 1 1 d .
H31A H 0.6575 0.4687 0.3665 0.129 Uiso 1 1 calc R
H31B H 0.7933 0.3727 0.3583 0.129 Uiso 1 1 calc R
C32 C 0.7364(15) 0.4131(8) 0.4487(4) 0.149(6) Uani 1 1 d .
H32A H 0.7994 0.4267 0.4704 0.223 Uiso 1 1 calc R
H32B H 0.7507 0.3290 0.4551 0.223 Uiso 1 1 calc R
H32C H 0.6558 0.4602 0.4697 0.223 Uiso 1 1 calc R

loop_
_atom_site_aniso_label
_atom_site_aniso_U_11
_atom_site_aniso_U_22
_atom_site_aniso_U_33
_atom_site_aniso_U_23
_atom_site_aniso_U_13
_atom_site_aniso_U_12
Zr1 0.0134(2) 0.0202(2) 0.0274(3) -0.00004(19) -0.00176(18) -0.00438(18)
P1 0.0198(7) 0.0303(8) 0.0864(13) -0.0227(8) 0.0066(7) -0.0103(6)
Sn1 0.01424(17) 0.02154(18) 0.02182(17) -0.00313(13) -0.00095(12) -0.00562(13)
Si1 0.0148(6) 0.0238(7) 0.0253(7) -0.0054(5) -0.0001(5) -0.0057(5)
Si2 0.0181(7) 0.0376(8) 0.0259(7) -0.0044(6) 0.0035(6) -0.0097(6)
Si3 0.0221(7) 0.0291(7) 0.0249(7) -0.0013(6) -0.0006(6) -0.0097(6)
Si4 0.0170(7) 0.0280(7) 0.0238(7) -0.0028(6) -0.0028(5) -0.0067(6)
Si5 0.0162(7) 0.0274(7) 0.0374(8) -0.0059(6) 0.0013(6) -0.0061(6)
Si6 0.0185(7) 0.0296(8) 0.0293(7) -0.0067(6) 0.0005(6) -0.0090(6)
Si7 0.0279(8) 0.0517(10) 0.0303(8) -0.0046(7) -0.0093(6) -0.0186(7)
Si8 0.0201(7) 0.0253(7) 0.0366(8) 0.0008(6) 0.0023(6) -0.0038(6)
C1 0.023(3) 0.025(3) 0.042(3) 0.005(2) -0.005(2) -0.004(2)
C2 0.028(3) 0.045(3) 0.028(3) 0.009(2) -0.006(2) -0.010(3)
C3 0.026(3) 0.036(3) 0.028(3) -0.004(2) -0.008(2) -0.002(2)
C4 0.027(3) 0.035(3) 0.035(3) 0.003(2) -0.015(2) -0.016(2)
C5 0.012(2) 0.035(3) 0.033(3) 0.005(2) -0.005(2) -0.004(2)
C6 0.008(2) 0.045(3) 0.036(3) -0.004(2) -0.003(2) -0.002(2)
C7 0.013(3) 0.041(3) 0.063(4) -0.013(3) -0.008(2) -0.006(2)
C8 0.018(3) 0.048(4) 0.053(4) 0.017(3) -0.007(2) -0.014(3)
C9 0.016(3) 0.043(3) 0.029(3) -0.005(2) 0.000(2) -0.007(2)
C10 0.012(2) 0.026(3) 0.044(3) 0.001(2) -0.001(2) -0.001(2)
C11 0.047(4) 0.048(4) 0.034(3) -0.018(3) 0.000(3) -0.008(3)
C12 0.030(3) 0.061(4) 0.047(4) -0.001(3) 0.012(3) -0.020(3)
C13 0.032(3) 0.039(3) 0.046(3) -0.007(3) -0.003(3) -0.017(3)
C14 0.033(3) 0.050(4) 0.031(3) 0.008(3) -0.002(2) -0.017(3)
C15 0.026(3) 0.033(3) 0.055(4) 0.000(3) 0.001(3) -0.002(2)
C16 0.040(3) 0.028(3) 0.057(4) -0.013(3) -0.003(3) -0.008(3)
C17 0.018(3) 0.038(3) 0.054(4) -0.009(3) 0.005(2) -0.008(2)
C18 0.031(3) 0.031(3) 0.037(3) -0.010(2) 0.003(2) -0.011(2)
C19 0.030(3) 0.045(3) 0.034(3) -0.007(3) -0.005(2) -0.010(3)
C20 0.028(3) 0.040(3) 0.043(3) -0.011(3) 0.000(2) -0.019(3)
C21 0.053(4) 0.087(5) 0.042(4) -0.023(4) -0.010(3) -0.036(4)
C22 0.040(3) 0.063(4) 0.039(3) -0.003(3) -0.013(3) -0.030(3)
C23 0.054(4) 0.065(5) 0.052(4) 0.011(3) -0.031(3) -0.021(4)
C24 0.015(3) 0.041(3) 0.049(3) 0.001(3) -0.003(2) -0.004(2)
C25 0.038(3) 0.034(3) 0.046(3) -0.014(3) 0.008(3) -0.010(3)
C26 0.035(3) 0.031(3) 0.057(4) 0.008(3) 0.008(3) -0.002(3)
C27 0.023(3) 0.070(5) 0.153(9) -0.084(6) -0.024(4) 0.006(3)
C28 0.094(7) 0.097(7) 0.084(7) -0.037(6) -0.035(6) -0.013(6)
C29 0.020(3) 0.030(3) 0.050(3) -0.002(3) -0.005(2) -0.003(2)
C30 0.037(4) 0.034(3) 0.093(5) -0.019(3) 0.020(3) -0.011(3)
C31 0.078(6) 0.052(5) 0.203(12) -0.059(6) 0.076(7) -0.042(5)
C32 0.38(2) 0.072(6) 0.049(5) 0.010(4) -0.056(8) -0.135(10)

loop_
_atom_type_symbol
_atom_type_description
_atom_type_scat_dispersion_real
_atom_type_scat_dispersion_imag
_atom_type_scat_source
C C 0.0033 0.0016 'International Tables Vol C Tables 4.2.6.8 and 6.1.1.4'
H H 0.0000 0.0000 'International Tables Vol C Tables 4.2.6.8 and 6.1.1.4'
Si Si 0.0817 0.0704 'International Tables Vol C Tables 4.2.6.8 and 6.1.1.4'
P P 0.1023 0.0942 'International Tables Vol C Tables 4.2.6.8 and 6.1.1.4'
Zr Zr -2.9673 0.5597 'International Tables Vol C Tables 4.2.6.8 and 6.1.1.4'
Sn Sn -0.6537 1.4246 'International Tables Vol C Tables 4.2.6.8 and 6.1.1.4'

loop_
_geom_angle_atom_site_label_1
_geom_angle_atom_site_label_2
_geom_angle_atom_site_label_3
_geom_angle
C9 Zr1 C10 32.53(16)
C9 Zr1 C8 32.74(18)
C10 Zr1 C8 54.04(18)
C9 Zr1 C1 117.25(17)
C10 Zr1 C1 147.84(18)
C8 Zr1 C1 107.95(18)
C9 Zr1 C2 85.68(18)
C10 Zr1 C2 115.01(18)
C8 Zr1 C2 86.44(19)
C1 Zr1 C2 32.84(17)
C9 Zr1 C5 134.96(17)
C10 Zr1 C5 146.99(18)
C8 Zr1 C5 139.42(18)
C1 Zr1 C5 32.84(16)
C2 Zr1 C5 54.27(17)
C9 Zr1 C3 81.47(17)
C10 Zr1 C3 99.27(18)
C8 Zr1 C3 99.43(19)
C1 Zr1 C3 54.08(18)
C2 Zr1 C3 32.58(17)
C5 Zr1 C3 53.87(17)
C9 Zr1 C6 54.21(17)
C10 Zr1 C6 32.95(17)
C8 Zr1 C6 53.95(18)
C1 Zr1 C6 159.51(18)
C2 Zr1 C6 138.19(18)
C5 Zr1 C6 166.61(17)
C3 Zr1 C6 131.86(17)
C9 Zr1 C4 109.56(18)
C10 Zr1 C4 114.88(18)
C8 Zr1 C4 131.93(19)
C1 Zr1 C4 53.85(17)
C2 Zr1 C4 53.95(18)
C5 Zr1 C4 32.15(16)
C3 Zr1 C4 32.55(17)
C6 Zr1 C4 144.00(18)
C9 Zr1 C7 53.72(18)
C10 Zr1 C7 53.75(18)
C8 Zr1 C7 32.28(19)
C1 Zr1 C7 127.30(19)
C2 Zr1 C7 116.2(2)
C5 Zr1 C7 157.64(18)
C3 Zr1 C7 131.32(19)
C6 Zr1 C7 32.27(18)
C4 Zr1 C7 162.99(18)
C9 Zr1 P1 126.73(14)
C10 Zr1 P1 124.36(14)
C8 Zr1 P1 95.05(16)
C1 Zr1 P1 79.60(14)
C2 Zr1 P1 106.10(14)
C5 Zr1 P1 87.66(13)
C3 Zr1 P1 133.68(13)
C6 Zr1 P1 91.72(13)
C4 Zr1 P1 119.36(13)
C7 Zr1 P1 75.41(14)
C9 Zr1 Sn1 117.70(13)
C10 Zr1 Sn1 86.26(12)
C8 Zr1 Sn1 134.85(13)
C1 Zr1 Sn1 117.14(12)
C2 Zr1 Sn1 134.41(13)
C5 Zr1 Sn1 85.44(12)
C3 Zr1 Sn1 108.36(13)
C6 Zr1 Sn1 81.20(13)
C4 Zr1 Sn1 80.73(12)
C7 Zr1 Sn1 108.90(15)
P1 Zr1 Sn1 90.78(5)
C31 P1 C29 104.8(4)
C31 P1 C27 97.0(5)
C29 P1 C27 102.5(3)
C31 P1 Zr1 118.8(3)
C29 P1 Zr1 113.23(19)
C27 P1 Zr1 118.0(2)
Si4 Sn1 Si1 99.33(5)
Si4 Sn1 Zr1 129.90(4)
Si1 Sn1 Zr1 130.28(4)
Si6 Si1 Si2 111.99(8)
Si6 Si1 Si5 106.33(7)
Si2 Si1 Si5 103.40(8)
Si6 Si1 Sn1 111.32(6)
Si2 Si1 Sn1 103.19(7)
Si5 Si1 Sn1 120.34(7)
C11 Si2 C12 106.5(3)
C11 Si2 Si3 109.5(2)
C12 Si2 Si3 109.2(2)
C11 Si2 Si1 109.4(2)
C12 Si2 Si1 117.3(2)
Si3 Si2 Si1 104.85(8)
C13 Si3 C14 105.3(3)
C13 Si3 Si2 106.58(19)
C14 Si3 Si2 112.14(19)
C13 Si3 Si4 113.15(19)
C14 Si3 Si4 114.24(19)
Si2 Si3 Si4 105.34(8)
Si3 Si4 Si8 104.72(8)
Si3 Si4 Si7 107.01(8)
Si8 Si4 Si7 106.09(8)
Si3 Si4 Sn1 105.79(6)
Si8 Si4 Sn1 112.85(7)
Si7 Si4 Sn1 119.32(7)
C17 Si5 C15 105.7(3)
C17 Si5 C16 108.3(3)
C15 Si5 C16 105.9(3)
C17 Si5 Si1 106.95(18)
C15 Si5 Si1 116.46(18)
C16 Si5 Si1 113.08(19)
C19 Si6 C20 106.5(3)
C19 Si6 C18 106.5(2)
C20 Si6 C18 107.3(2)
C19 Si6 Si1 111.08(19)
C20 Si6 Si1 112.65(18)
C18 Si6 Si1 112.40(18)
C23 Si7 C22 107.7(3)
C23 Si7 C21 107.7(3)
C22 Si7 C21 106.3(3)
C23 Si7 Si4 109.4(2)
C22 Si7 Si4 113.27(19)
C21 Si7 Si4 112.2(2)
C26 Si8 C25 107.1(3)
C26 Si8 C24 105.2(3)
C25 Si8 C24 108.2(3)
C26 Si8 Si4 111.16(19)
C25 Si8 Si4 111.17(19)
C24 Si8 Si4 113.66(19)
C2 C1 C5 107.7(5)
C2 C1 Zr1 73.8(3)
C5 C1 Zr1 73.8(3)
C3 C2 C1 107.6(5)
C3 C2 Zr1 73.9(3)
C1 C2 Zr1 73.3(3)
C2 C3 C4 108.2(5)
C2 C3 Zr1 73.5(3)
C4 C3 Zr1 74.5(3)
C5 C4 C3 108.1(5)
C5 C4 Zr1 73.0(3)
C3 C4 Zr1 73.0(3)
C4 C5 C1 108.3(5)
C4 C5 Zr1 74.9(3)
C1 C5 Zr1 73.4(3)
C7 C6 C10 107.0(5)
C7 C6 Zr1 74.5(3)
C10 C6 Zr1 72.2(3)
C8 C7 C6 108.5(5)
C8 C7 Zr1 72.2(3)
C6 C7 Zr1 73.2(3)
C7 C8 C9 108.0(5)
C7 C8 Zr1 75.5(3)
C9 C8 Zr1 72.8(3)
C10 C9 C8 108.4(5)
C10 C9 Zr1 74.2(3)
C8 C9 Zr1 74.4(3)
C9 C10 C6 108.2(5)
C9 C10 Zr1 73.3(3)
C6 C10 Zr1 74.8(3)
C28 C27 P1 117.3(5)
C30 C29 P1 118.0(4)
C32 C31 P1 122.0(8)

loop_
_geom_bond_atom_site_label_1
_geom_bond_atom_site_label_2
_geom_bond_distance
Zr1 C9 2.462(5)
Zr1 C10 2.474(5)
Zr1 C8 2.482(5)
Zr1 C1 2.487(5)
Zr1 C2 2.493(5)
Zr1 C5 2.493(5)
Zr1 C3 2.498(5)
Zr1 C6 2.507(5)
Zr1 C4 2.518(5)
Zr1 C7 2.523(5)
Zr1 P1 2.7152(18)
Zr1 Sn1 2.7942(10)
P1 C31 1.797(8)
P1 C29 1.834(5)
P1 C27 1.916(9)
Sn1 Si4 2.6329(18)
Sn1 Si1 2.6391(14)
Si1 Si6 2.356(2)
Si1 Si2 2.361(2)
Si1 Si5 2.362(2)
Si2 C11 1.884(6)
Si2 C12 1.892(6)
Si2 Si3 2.339(2)
Si3 C13 1.883(5)
Si3 C14 1.887(5)
Si3 Si4 2.348(2)
Si4 Si8 2.355(2)
Si4 Si7 2.356(2)
Si5 C17 1.880(5)
Si5 C15 1.888(6)
Si5 C16 1.890(6)
Si6 C19 1.865(6)
Si6 C20 1.875(5)
Si6 C18 1.880(5)
Si7 C23 1.872(6)
Si7 C22 1.875(6)
Si7 C21 1.887(7)
Si8 C26 1.883(5)
Si8 C25 1.882(6)
Si8 C24 1.888(5)
C1 C2 1.408(7)
C1 C5 1.408(7)
C2 C3 1.400(7)
C3 C4 1.406(7)
C4 C5 1.388(7)
C6 C7 1.398(8)
C6 C10 1.413(7)
C7 C8 1.392(8)
C8 C9 1.394(8)
C9 C10 1.382(7)
C27 C28 1.493(12)
C29 C30 1.525(7)
C31 C32 1.337(12)

loop_
_geom_torsion_atom_site_label_1
_geom_torsion_atom_site_label_2
_geom_torsion_atom_site_label_3
_geom_torsion_atom_site_label_4
_geom_torsion
C9 Zr1 P1 C31 -43.1(5)
C10 Zr1 P1 C31 -83.3(5)
C8 Zr1 P1 C31 -34.1(5)
C1 Zr1 P1 C31 73.3(5)
C2 Zr1 P1 C31 53.6(5)
C5 Zr1 P1 C31 105.3(5)
C3 Zr1 P1 C31 74.1(5)
C6 Zr1 P1 C31 -88.1(5)
C4 Zr1 P1 C31 110.9(5)
C7 Zr1 P1 C31 -59.9(5)
Sn1 Zr1 P1 C31 -169.3(5)
C9 Zr1 P1 C29 -166.6(3)
C10 Zr1 P1 C29 153.2(3)
C8 Zr1 P1 C29 -157.6(3)
C1 Zr1 P1 C29 -50.3(2)
C2 Zr1 P1 C29 -69.9(3)
C5 Zr1 P1 C29 -18.2(2)
C3 Zr1 P1 C29 -49.5(3)
C6 Zr1 P1 C29 148.4(2)
C4 Zr1 P1 C29 -12.6(3)
C7 Zr1 P1 C29 176.5(3)
Sn1 Zr1 P1 C29 67.2(2)
C9 Zr1 P1 C27 73.6(3)
C10 Zr1 P1 C27 33.5(3)
C8 Zr1 P1 C27 82.6(3)
C1 Zr1 P1 C27 -170.0(3)
C2 Zr1 P1 C27 170.4(3)
C5 Zr1 P1 C27 -137.9(3)
C3 Zr1 P1 C27 -169.2(3)
C6 Zr1 P1 C27 28.7(3)
C4 Zr1 P1 C27 -132.3(3)
C7 Zr1 P1 C27 56.8(3)
Sn1 Zr1 P1 C27 -52.5(3)
C9 Zr1 Sn1 Si4 -25.11(15)
C10 Zr1 Sn1 Si4 -16.44(13)
C8 Zr1 Sn1 Si4 10.0(2)
C1 Zr1 Sn1 Si4 -173.35(15)
C2 Zr1 Sn1 Si4 -138.38(18)
C5 Zr1 Sn1 Si4 -164.46(13)
C3 Zr1 Sn1 Si4 -114.98(13)
C6 Zr1 Sn1 Si4 16.33(13)
C4 Zr1 Sn1 Si4 -132.41(13)
C7 Zr1 Sn1 Si4 33.11(14)
P1 Zr1 Sn1 Si4 107.95(6)
C9 Zr1 Sn1 Si1 145.17(15)
C10 Zr1 Sn1 Si1 153.83(13)
C8 Zr1 Sn1 Si1 -179.7(2)
C1 Zr1 Sn1 Si1 -3.07(15)
C2 Zr1 Sn1 Si1 31.90(19)
C5 Zr1 Sn1 Si1 5.81(13)
C3 Zr1 Sn1 Si1 55.30(13)
C6 Zr1 Sn1 Si1 -173.40(13)
C4 Zr1 Sn1 Si1 37.87(13)
C7 Zr1 Sn1 Si1 -156.61(14)
P1 Zr1 Sn1 Si1 -81.78(6)
Si4 Sn1 Si1 Si6 99.10(7)
Zr1 Sn1 Si1 Si6 -73.35(7)
Si4 Sn1 Si1 Si2 -21.19(7)
Zr1 Sn1 Si1 Si2 166.36(4)
Si4 Sn1 Si1 Si5 -135.58(7)
Zr1 Sn1 Si1 Si5 51.97(9)
Si6 Si1 Si2 C11 165.1(2)
Si5 Si1 Si2 C11 51.1(2)
Sn1 Si1 Si2 C11 -75.0(2)
Si6 Si1 Si2 C12 43.8(2)
Si5 Si1 Si2 C12 -70.3(2)
Sn1 Si1 Si2 C12 163.6(2)
Si6 Si1 Si2 Si3 -77.54(9)
Si5 Si1 Si2 Si3 168.39(7)
Sn1 Si1 Si2 Si3 42.30(8)
C11 Si2 Si3 C13 -170.4(3)
C12 Si2 Si3 C13 -54.1(3)
Si1 Si2 Si3 C13 72.3(2)
C11 Si2 Si3 C14 -55.7(3)
C12 Si2 Si3 C14 60.6(3)
Si1 Si2 Si3 C14 -173.0(2)
C11 Si2 Si3 Si4 69.1(2)
C12 Si2 Si3 Si4 -174.6(2)
Si1 Si2 Si3 Si4 -48.14(9)
C13 Si3 Si4 Si8 35.4(2)
C14 Si3 Si4 Si8 -85.1(2)
Si2 Si3 Si4 Si8 151.43(7)
C13 Si3 Si4 Si7 147.7(2)
C14 Si3 Si4 Si7 27.3(2)
Si2 Si3 Si4 Si7 -96.24(9)
C13 Si3 Si4 Sn1 -84.1(2)
C14 Si3 Si4 Sn1 155.5(2)
Si2 Si3 Si4 Sn1 31.98(8)
Si1 Sn1 Si4 Si3 -6.08(7)
Zr1 Sn1 Si4 Si3 166.41(4)
Si1 Sn1 Si4 Si8 -120.02(7)
Zr1 Sn1 Si4 Si8 52.47(8)
Si1 Sn1 Si4 Si7 114.42(8)
Zr1 Sn1 Si4 Si7 -73.09(8)
Si6 Si1 Si5 C17 -56.7(2)
Si2 Si1 Si5 C17 61.4(2)
Sn1 Si1 Si5 C17 175.7(2)
Si6 Si1 Si5 C15 61.2(2)
Si2 Si1 Si5 C15 179.3(2)
Sn1 Si1 Si5 C15 -66.4(2)
Si6 Si1 Si5 C16 -175.8(2)
Si2 Si1 Si5 C16 -57.7(2)
Sn1 Si1 Si5 C16 56.6(2)
Si2 Si1 Si6 C19 -147.4(2)
Si5 Si1 Si6 C19 -35.2(2)
Sn1 Si1 Si6 C19 97.6(2)
Si2 Si1 Si6 C20 -28.0(2)
Si5 Si1 Si6 C20 84.2(2)
Sn1 Si1 Si6 C20 -143.0(2)
Si2 Si1 Si6 C18 93.4(2)
Si5 Si1 Si6 C18 -154.4(2)
Sn1 Si1 Si6 C18 -21.6(2)
Si3 Si4 Si7 C23 -67.3(3)
Si8 Si4 Si7 C23 44.1(3)
Sn1 Si4 Si7 C23 172.8(2)
Si3 Si4 Si7 C22 172.6(2)
Si8 Si4 Si7 C22 -76.0(2)
Sn1 Si4 Si7 C22 52.7(2)
Si3 Si4 Si7 C21 52.2(3)
Si8 Si4 Si7 C21 163.6(3)
Sn1 Si4 Si7 C21 -67.6(3)
Si3 Si4 Si8 C26 36.7(2)
Si7 Si4 Si8 C26 -76.2(2)
Sn1 Si4 Si8 C26 151.3(2)
Si3 Si4 Si8 C25 -82.4(2)
Si7 Si4 Si8 C25 164.6(2)
Sn1 Si4 Si8 C25 32.2(2)
Si3 Si4 Si8 C24 155.2(2)
Si7 Si4 Si8 C24 42.2(2)
Sn1 Si4 Si8 C24 -90.2(2)
C9 Zr1 C1 C2 -17.4(4)
C10 Zr1 C1 C2 -1.7(5)
C8 Zr1 C1 C2 -51.5(4)
C5 Zr1 C1 C2 114.5(5)
C3 Zr1 C1 C2 37.2(3)
C6 Zr1 C1 C2 -77.3(6)
C4 Zr1 C1 C2 77.8(3)
C7 Zr1 C1 C2 -81.0(4)
P1 Zr1 C1 C2 -143.5(3)
Sn1 Zr1 C1 C2 131.0(3)
C9 Zr1 C1 C5 -131.9(3)
C10 Zr1 C1 C5 -116.2(4)
C8 Zr1 C1 C5 -166.0(3)
C2 Zr1 C1 C5 -114.5(5)
C3 Zr1 C1 C5 -77.3(3)
C6 Zr1 C1 C5 168.2(4)
C4 Zr1 C1 C5 -36.7(3)
C7 Zr1 C1 C5 164.5(3)
P1 Zr1 C1 C5 102.0(3)
Sn1 Zr1 C1 C5 16.5(3)
C5 C1 C2 C3 0.1(6)
Zr1 C1 C2 C3 -66.5(4)
C5 C1 C2 Zr1 66.6(4)
C9 Zr1 C2 C3 -80.9(3)
C10 Zr1 C2 C3 -66.4(3)
C8 Zr1 C2 C3 -113.7(3)
C1 Zr1 C2 C3 114.5(5)
C5 Zr1 C2 C3 77.1(3)
C6 Zr1 C2 C3 -96.3(4)
C4 Zr1 C2 C3 37.1(3)
C7 Zr1 C2 C3 -126.6(3)
P1 Zr1 C2 C3 152.0(3)
Sn1 Zr1 C2 C3 44.4(4)
C9 Zr1 C2 C1 164.5(3)
C10 Zr1 C2 C1 179.0(3)
C8 Zr1 C2 C1 131.7(3)
C5 Zr1 C2 C1 -37.4(3)
C3 Zr1 C2 C1 -114.5(5)
C6 Zr1 C2 C1 149.2(3)
C4 Zr1 C2 C1 -77.4(3)
C7 Zr1 C2 C1 118.9(3)
P1 Zr1 C2 C1 37.5(3)
Sn1 Zr1 C2 C1 -70.1(4)
C1 C2 C3 C4 -0.9(6)
Zr1 C2 C3 C4 -67.0(4)
C1 C2 C3 Zr1 66.1(4)
C9 Zr1 C3 C2 95.3(3)
C10 Zr1 C3 C2 122.7(3)
C8 Zr1 C3 C2 67.9(3)
C1 Zr1 C3 C2 -37.5(3)
C5 Zr1 C3 C2 -78.4(3)
C6 Zr1 C3 C2 117.2(3)
C4 Zr1 C3 C2 -114.9(5)
C7 Zr1 C3 C2 73.5(4)
P1 Zr1 C3 C2 -38.5(4)
Sn1 Zr1 C3 C2 -148.2(3)
C9 Zr1 C3 C4 -149.8(3)
C10 Zr1 C3 C4 -122.4(3)
C8 Zr1 C3 C4 -177.3(3)
C1 Zr1 C3 C4 77.3(3)
C2 Zr1 C3 C4 114.9(5)
C5 Zr1 C3 C4 36.4(3)
C6 Zr1 C3 C4 -128.0(3)
C7 Zr1 C3 C4 -171.6(3)
P1 Zr1 C3 C4 76.3(3)
Sn1 Zr1 C3 C4 -33.3(3)
C2 C3 C4 C5 1.4(6)
Zr1 C3 C4 C5 -65.0(3)
C2 C3 C4 Zr1 66.4(4)
C9 Zr1 C4 C5 147.6(3)
C10 Zr1 C4 C5 -177.7(3)
C8 Zr1 C4 C5 119.3(3)
C1 Zr1 C4 C5 37.5(3)
C2 Zr1 C4 C5 78.5(3)
C3 Zr1 C4 C5 115.7(5)
C6 Zr1 C4 C5 -157.0(3)
C7 Zr1 C4 C5 137.7(6)
P1 Zr1 C4 C5 -10.6(3)
Sn1 Zr1 C4 C5 -96.2(3)
C9 Zr1 C4 C3 31.9(3)
C10 Zr1 C4 C3 66.6(3)
C8 Zr1 C4 C3 3.6(4)
C1 Zr1 C4 C3 -78.1(3)
C2 Zr1 C4 C3 -37.2(3)
C5 Zr1 C4 C3 -115.7(5)
C6 Zr1 C4 C3 87.3(4)
C7 Zr1 C4 C3 22.1(8)
P1 Zr1 C4 C3 -126.3(3)
Sn1 Zr1 C4 C3 148.1(3)
C3 C4 C5 C1 -1.3(6)
Zr1 C4 C5 C1 -66.3(4)
C3 C4 C5 Zr1 65.0(3)
C2 C1 C5 C4 0.7(6)
Zr1 C1 C5 C4 67.3(3)
C2 C1 C5 Zr1 -66.6(4)
C9 Zr1 C5 C4 -45.6(4)
C10 Zr1 C5 C4 3.9(5)
C8 Zr1 C5 C4 -94.2(4)
C1 Zr1 C5 C4 -114.9(5)
C2 Zr1 C5 C4 -77.4(3)
C3 Zr1 C5 C4 -36.9(3)
C6 Zr1 C5 C4 83.2(8)
C7 Zr1 C5 C4 -148.9(5)
P1 Zr1 C5 C4 170.8(3)
Sn1 Zr1 C5 C4 79.8(3)
C9 Zr1 C5 C1 69.3(4)
C10 Zr1 C5 C1 118.7(4)
C8 Zr1 C5 C1 20.7(5)
C2 Zr1 C5 C1 37.4(3)
C3 Zr1 C5 C1 78.0(3)
C6 Zr1 C5 C1 -161.9(7)
C4 Zr1 C5 C1 114.9(5)
C7 Zr1 C5 C1 -34.0(6)
P1 Zr1 C5 C1 -74.4(3)
Sn1 Zr1 C5 C1 -165.3(3)
C9 Zr1 C6 C7 -77.0(4)
C10 Zr1 C6 C7 -114.0(5)
C8 Zr1 C6 C7 -36.3(3)
C1 Zr1 C6 C7 -5.5(7)
C2 Zr1 C6 C7 -58.0(4)
C5 Zr1 C6 C7 145.8(7)
C3 Zr1 C6 C7 -104.0(4)
C4 Zr1 C6 C7 -150.2(3)
P1 Zr1 C6 C7 58.7(3)
Sn1 Zr1 C6 C7 149.2(3)
C9 Zr1 C6 C10 37.0(3)
C8 Zr1 C6 C10 77.7(3)
C1 Zr1 C6 C10 108.5(5)
C2 Zr1 C6 C10 56.0(4)
C5 Zr1 C6 C10 -100.2(8)
C3 Zr1 C6 C10 10.1(4)
C4 Zr1 C6 C10 -36.1(5)
C7 Zr1 C6 C10 114.0(5)
P1 Zr1 C6 C10 172.7(3)
Sn1 Zr1 C6 C10 -96.8(3)
C10 C6 C7 C8 -1.3(5)
Zr1 C6 C7 C8 64.1(4)
C10 C6 C7 Zr1 -65.4(3)
C9 Zr1 C7 C8 -37.6(3)
C10 Zr1 C7 C8 -78.3(4)
C1 Zr1 C7 C8 61.3(4)
C2 Zr1 C7 C8 24.6(4)
C5 Zr1 C7 C8 83.7(6)
C3 Zr1 C7 C8 -10.5(5)
C6 Zr1 C7 C8 -116.3(5)
C4 Zr1 C7 C8 -26.1(8)
P1 Zr1 C7 C8 125.6(4)
Sn1 Zr1 C7 C8 -148.6(3)
C9 Zr1 C7 C6 78.7(3)
C10 Zr1 C7 C6 38.0(3)
C8 Zr1 C7 C6 116.3(5)
C1 Zr1 C7 C6 177.6(3)
C2 Zr1 C7 C6 140.9(3)
C5 Zr1 C7 C6 -160.0(4)
C3 Zr1 C7 C6 105.8(4)
C4 Zr1 C7 C6 90.2(7)
P1 Zr1 C7 C6 -118.0(3)
Sn1 Zr1 C7 C6 -32.3(3)
C6 C7 C8 C9 1.3(6)
Zr1 C7 C8 C9 66.1(4)
C6 C7 C8 Zr1 -64.8(4)
C9 Zr1 C8 C7 114.4(5)
C10 Zr1 C8 C7 77.3(4)
C1 Zr1 C8 C7 -132.8(3)
C2 Zr1 C8 C7 -158.0(4)
C5 Zr1 C8 C7 -144.5(3)
C3 Zr1 C8 C7 172.0(3)
C6 Zr1 C8 C7 36.3(3)
C4 Zr1 C8 C7 170.0(3)
P1 Zr1 C8 C7 -52.2(3)
Sn1 Zr1 C8 C7 44.0(4)
C10 Zr1 C8 C9 -37.1(3)
C1 Zr1 C8 C9 112.7(3)
C2 Zr1 C8 C9 87.5(3)
C5 Zr1 C8 C9 101.1(4)
C3 Zr1 C8 C9 57.6(3)
C6 Zr1 C8 C9 -78.1(3)
C4 Zr1 C8 C9 55.6(4)
C7 Zr1 C8 C9 -114.4(5)
P1 Zr1 C8 C9 -166.6(3)
Sn1 Zr1 C8 C9 -70.4(4)
C7 C8 C9 C10 -0.9(6)
Zr1 C8 C9 C10 67.0(3)
C7 C8 C9 Zr1 -67.9(4)
C8 Zr1 C9 C10 -114.8(5)
C1 Zr1 C9 C10 164.4(3)
C2 Zr1 C9 C10 155.1(3)
C5 Zr1 C9 C10 129.7(3)
C3 Zr1 C9 C10 122.6(3)
C6 Zr1 C9 C10 -37.5(3)
C4 Zr1 C9 C10 105.9(3)
C7 Zr1 C9 C10 -77.7(4)
P1 Zr1 C9 C10 -98.0(3)
Sn1 Zr1 C9 C10 16.2(4)
C10 Zr1 C9 C8 114.8(5)
C1 Zr1 C9 C8 -80.8(4)
C2 Zr1 C9 C8 -90.1(3)
C5 Zr1 C9 C8 -115.6(4)
C3 Zr1 C9 C8 -122.7(3)
C6 Zr1 C9 C8 77.3(4)
C4 Zr1 C9 C8 -139.4(3)
C7 Zr1 C9 C8 37.1(3)
P1 Zr1 C9 C8 16.8(4)
Sn1 Zr1 C9 C8 131.0(3)
C8 C9 C10 C6 0.1(6)
Zr1 C9 C10 C6 67.3(3)
C8 C9 C10 Zr1 -67.2(4)
C7 C6 C10 C9 0.7(5)
Zr1 C6 C10 C9 -66.2(3)
C7 C6 C10 Zr1 66.9(3)
C8 Zr1 C10 C9 37.3(3)
C1 Zr1 C10 C9 -26.6(5)
C2 Zr1 C10 C9 -27.6(4)
C5 Zr1 C10 C9 -89.9(4)
C3 Zr1 C10 C9 -57.6(3)
C6 Zr1 C10 C9 114.8(5)
C4 Zr1 C10 C9 -87.7(3)
C7 Zr1 C10 C9 77.6(4)
P1 Zr1 C10 C9 106.0(3)
Sn1 Zr1 C10 C9 -165.6(3)
C9 Zr1 C10 C6 -114.8(5)
C8 Zr1 C10 C6 -77.5(4)
C1 Zr1 C10 C6 -141.4(4)
C2 Zr1 C10 C6 -142.4(3)
C5 Zr1 C10 C6 155.3(3)
C3 Zr1 C10 C6 -172.4(3)
C4 Zr1 C10 C6 157.5(3)
C7 Zr1 C10 C6 -37.2(3)
P1 Zr1 C10 C6 -8.8(4)
Sn1 Zr1 C10 C6 79.6(3)
C31 P1 C27 C28 -154.7(6)
C29 P1 C27 C28 -47.8(6)
Zr1 P1 C27 C28 77.4(6)
C31 P1 C29 C30 45.2(7)
C27 P1 C29 C30 -55.6(6)
Zr1 P1 C29 C30 176.1(4)
C29 P1 C31 C32 83.8(10)
C27 P1 C31 C32 -171.2(10)
Zr1 P1 C31 C32 -43.8(12)
